data_4077597
loop_
_publ_author_name
'Pelagatti, Paolo'
'Bacchi, Alessia'
'Bobbio, Carla'
'Carcelli, Mauro'
'Costa, Mirco'
'Pelizzi, Corrado'
'Vivorio, Cristiano'

_publ_section_title
;
 Synthesis, Characterization, and Reactivity toward MeI of Carbonyl Rh(I)
 Complexes Containing a PNO Hydrazonic Ligand
;
_journal_issue 25
_journal_name_full Organometallics
_journal_page_first 5440
_journal_paper_doi 10.1021/om000562r
_journal_volume 19
_journal_year 2000
_chemical_formula_sum 'C30.5 H23.5 N2 O2 P Rh'
_chemical_formula_weight 583.95
_chemical_name_systematic
; 
 ? 
;
_space_group_IT_number 2
_symmetry_cell_setting triclinic
_symmetry_space_group_name_Hall '-P 1'
_symmetry_space_group_name_H-M 'P -1'
_atom_sites_solution_hydrogens geom
_atom_sites_solution_primary direct
_atom_sites_solution_secondary difmap
_audit_creation_method SHELXL-97
_cell_angle_alpha 106.750(5)
_cell_angle_beta 98.440(5)
_cell_angle_gamma 102.950(5)
_cell_formula_units_Z 2
_cell_length_a 14.051(5)
_cell_length_b 10.477(5)
_cell_length_c 9.667(5)
_cell_measurement_temperature 293(2)
_cell_volume 1293.6(10)
_computing_structure_refinement 'SHELXL-97 (Sheldrick, 1997)'
_computing_structure_solution 'SHELXS-97 (Sheldrick, 1990)'
_diffrn_ambient_temperature 293(2)
_diffrn_measured_fraction_theta_full 0.990
_diffrn_measured_fraction_theta_max 0.990
_diffrn_measurement_device_type 'Siemens AED diffractometer'
_diffrn_measurement_method \q/2\q
_diffrn_radiation_monochromator graphite
_diffrn_radiation_source 'fine-focus sealed tube'
_diffrn_radiation_type MoK\a
_diffrn_radiation_wavelength 0.71069
_diffrn_reflns_av_R_equivalents 0.0000
_diffrn_reflns_av_sigmaI/netI 0.0825
_diffrn_reflns_limit_h_max 14
_diffrn_reflns_limit_h_min -14
_diffrn_reflns_limit_k_max 1
_diffrn_reflns_limit_k_min -11
_diffrn_reflns_limit_l_max 10
_diffrn_reflns_limit_l_min -9
_diffrn_reflns_number 3158
_diffrn_reflns_theta_full 22.05
_diffrn_reflns_theta_max 22.05
_diffrn_reflns_theta_min 3.05
_diffrn_standards_interval_count 100
_diffrn_standards_number 1
_exptl_absorpt_coefficient_mu 0.853
_exptl_crystal_colour yellow
_exptl_crystal_density_diffrn 1.507
_exptl_crystal_density_method 'not measured'
_exptl_crystal_F_000 592
_exptl_crystal_size_max 0.45
_exptl_crystal_size_mid 0.30
_exptl_crystal_size_min 0.20
_refine_diff_density_max 0.603
_refine_diff_density_min -1.074
_refine_diff_density_rms 0.095
_refine_ls_extinction_coef 0.006(3)
_refine_ls_extinction_expression Fc^*^=kFc[1+0.001xFc^2^\l^3^/sin(2\q)]^-1/4^
_refine_ls_extinction_method SHELXL
_refine_ls_goodness_of_fit_ref 0.939
_refine_ls_hydrogen_treatment mixed
_refine_ls_matrix_type full
_refine_ls_number_parameters 268
_refine_ls_number_reflns 3158
_refine_ls_number_restraints 208
_refine_ls_restrained_S_all 0.927
_refine_ls_R_factor_all 0.1615
_refine_ls_R_factor_gt 0.0798
_refine_ls_shift/su_max 0.325
_refine_ls_shift/su_mean 0.009
_refine_ls_structure_factor_coef Fsqd
_refine_ls_weighting_details 'w=1/[\s^2^(Fo^2^)+(0.1670P)^2^+0.0000P] where P=(Fo^2^+2Fc^2^)/3'
_refine_ls_weighting_scheme calc
_refine_ls_wR_factor_gt 0.2283
_refine_ls_wR_factor_ref 0.2648
_reflns_number_gt 1276
_reflns_number_total 3158
_reflns_threshold_expression >2sigma(I)
_cod_data_source_file om000562r.cif
_cod_data_source_block Compound_3
_cod_depositor_comments
;
The following automatic conversions were performed:

'_symmetry_cell_setting' value 'Triclinic' changed to 'triclinic'
according to /home/saulius/struct/CIF-dictionaries/cif_core.dic
dictionary named 'cif_core.dic' version 2.4.2 from 2011-04-26.

Automatic conversion script
Id: cif_fix_values 1715 2011-07-08 13:25:40Z adriana 

The following automatic conversions were performed:

'_refine_ls_weighting_scheme' value 'calc
w=1/[\s^2^(Fo^2^)+(0.1670P)^2^+0.0000P] where P=(Fo^2^+2Fc^2^)/3' was
changed to 'calc'. New tag '_refine_ls_weighting_details' was
created. The value of the new tag was set to
'w=1/[\s^2^(Fo^2^)+(0.1670P)^2^+0.0000P] where P=(Fo^2^+2Fc^2^)/3'.

Automatic conversion script
Id: cif_fix_values 3143 2015-03-26 13:38:13Z robertas 
;
_cod_original_sg_symbol_H-M P-1
_cod_database_code 4077597

loop_
_symmetry_equiv_pos_as_xyz
'x, y, z'
'-x, -y, -z'

loop_
_atom_site_label
_atom_site_type_symbol
_atom_site_fract_x
_atom_site_fract_y
_atom_site_fract_z
_atom_site_U_iso_or_equiv
_atom_site_adp_type
_atom_site_occupancy
_atom_site_calc_flag
_atom_site_refinement_flags
Rh Rh 0.67627(7) 0.28898(17) 0.01781(13) 0.1409(9) Uani 1 d .
P P 0.7626(2) 0.1921(5) 0.1420(3) 0.1224(17) Uani 1 d .
O1 O 0.5870(6) 0.3561(13) -0.1161(11) 0.142(4) Uani 1 d .
N1 N 0.5144(8) 0.124(2) -0.2385(12) 0.129(5) Uani 1 d .
N2 N 0.5814(9) 0.109(2) -0.1265(15) 0.133(7) Uani 1 d .
C1 C 0.4574(6) 0.2837(14) -0.3348(9) 0.144(5) Uani 1 d GU
C2 C 0.4490(7) 0.4181(12) -0.3065(10) 0.172(6) Uani 1 d GU
H2 H 0.4834 0.4868 -0.2168 0.206 Uiso 1 calc R
C3 C 0.3891(8) 0.4498(12) -0.4122(12) 0.179(6) Uani 1 d GU
H3 H 0.3835 0.5397 -0.3933 0.214 Uiso 1 calc R
C4 C 0.3376(7) 0.3472(14) -0.5463(10) 0.175(6) Uani 1 d GU
H4 H 0.2976 0.3684 -0.6170 0.210 Uiso 1 calc R
C5 C 0.3461(8) 0.2128(14) -0.5746(8) 0.193(7) Uani 1 d GU
H5 H 0.3116 0.1441 -0.6643 0.231 Uiso 1 calc R
C6 C 0.4060(8) 0.1811(12) -0.4689(10) 0.176(6) Uani 1 d GU
H6 H 0.4116 0.0912 -0.4878 0.211 Uiso 1 calc R
C7 C 0.5262(12) 0.257(3) -0.217(2) 0.134(8) Uani 1 d .
C8 C 0.5773(12) -0.011(3) -0.1315(19) 0.143(9) Uani 1 d .
H8 H 0.5302 -0.0777 -0.2127 0.171 Uiso 1 calc R
C9 C 0.6311(6) -0.0713(13) -0.0360(9) 0.131(5) Uani 1 d GU
C10 C 0.7088(6) 0.0054(10) 0.0874(10) 0.119(4) Uani 1 d GU
C11 C 0.7534(5) -0.0615(11) 0.1721(7) 0.127(5) Uani 1 d GU
H11 H 0.8054 -0.0102 0.2547 0.153 Uiso 1 calc R
C12 C 0.7203(6) -0.2052(11) 0.1334(9) 0.132(5) Uani 1 d GU
H12 H 0.7502 -0.2500 0.1901 0.158 Uiso 1 calc R
C13 C 0.6427(6) -0.2819(10) 0.0100(10) 0.137(4) Uani 1 d GU
H13 H 0.6206 -0.3780 -0.0159 0.164 Uiso 1 calc R
C14 C 0.5981(5) -0.2150(13) -0.0747(8) 0.143(5) Uani 1 d GU
H14 H 0.5461 -0.2663 -0.1573 0.172 Uiso 1 calc R
C15 C 0.7715(6) 0.2513(11) 0.3403(8) 0.117(4) Uani 1 d GU
C16 C 0.8468(6) 0.3696(11) 0.4303(11) 0.133(5) Uani 1 d GU
H16 H 0.8964 0.4114 0.3904 0.160 Uiso 1 calc R
C17 C 0.8479(8) 0.4255(10) 0.5797(11) 0.153(5) Uani 1 d GU
H17 H 0.8983 0.5046 0.6399 0.183 Uiso 1 calc R
C18 C 0.7738(9) 0.3631(12) 0.6393(8) 0.170(6) Uani 1 d GU
H18 H 0.7745 0.4004 0.7393 0.204 Uiso 1 calc R
C19 C 0.6985(7) 0.2448(13) 0.5493(10) 0.157(6) Uani 1 d GU
H19 H 0.6489 0.2030 0.5892 0.188 Uiso 1 calc R
C20 C 0.6974(6) 0.1889(11) 0.3999(10) 0.141(5) Uani 1 d GU
H20 H 0.6470 0.1097 0.3397 0.169 Uiso 1 calc R
C21 C 0.8910(5) 0.2090(12) 0.1237(10) 0.136(5) Uani 1 d GU
C22 C 0.9187(7) 0.2542(14) 0.0098(10) 0.208(7) Uani 1 d GU
H22 H 0.8723 0.2756 -0.0524 0.249 Uiso 1 calc R
C23 C 1.0157(8) 0.2674(15) -0.0112(11) 0.238(8) Uani 1 d GU
H23 H 1.0342 0.2976 -0.0874 0.286 Uiso 1 calc R
C24 C 1.0851(5) 0.2354(14) 0.0818(13) 0.206(8) Uani 1 d GU
H24 H 1.1500 0.2442 0.0677 0.247 Uiso 1 calc R
C25 C 1.0574(6) 0.1902(12) 0.1957(13) 0.180(6) Uani 1 d GU
H25 H 1.1038 0.1688 0.2579 0.216 Uiso 1 calc R
C26 C 0.9604(6) 0.1770(11) 0.2167(10) 0.140(5) Uani 1 d GU
H26 H 0.9418 0.1468 0.2929 0.168 Uiso 1 calc R
C27 C 0.7589(11) 0.452(3) 0.135(3) 0.202(10) Uani 1 d U
O2 O 0.8152(10) 0.5605(19) 0.208(2) 0.270(10) Uani 1 d U
C28 C 0.9180(14) 0.903(2) 0.488(2) 0.234(10) Uiso 1 d D
H28 H 0.8598 0.8357 0.4801 0.280 Uiso 1 calc R
C29 C 0.9275(15) 1.033(3) 0.560(2) 0.222(9) Uiso 1 d D
C30 C 0.991(2) 0.8645(19) 0.425(2) 0.280(12) Uiso 1 d D
H30 H 0.9851 0.7722 0.3732 0.336 Uiso 1 calc R
C31 C 0.859(4) 1.060(4) 0.624(4) 0.28(3) Uiso 0.50 d PD
H31A H 0.7980 0.9863 0.5767 0.413 Uiso 0.50 calc PR
H31B H 0.8487 1.1457 0.6172 0.413 Uiso 0.50 calc PR
H31C H 0.8777 1.0680 0.7262 0.413 Uiso 0.50 calc PR

loop_
_atom_site_aniso_label
_atom_site_aniso_U_11
_atom_site_aniso_U_22
_atom_site_aniso_U_33
_atom_site_aniso_U_23
_atom_site_aniso_U_13
_atom_site_aniso_U_12
Rh 0.0595(7) 0.278(2) 0.1130(11) 0.1208(11) 0.0138(6) 0.0334(8)
P 0.0491(17) 0.262(5) 0.074(2) 0.081(3) 0.0165(16) 0.045(2)
O1 0.040(4) 0.294(13) 0.102(6) 0.121(8) -0.008(4) 0.011(6)
N1 0.061(7) 0.283(19) 0.067(7) 0.080(11) 0.015(5) 0.065(11)
N2 0.054(6) 0.30(2) 0.078(8) 0.093(12) 0.023(5) 0.064(11)
C1 0.062(7) 0.313(16) 0.098(7) 0.116(10) 0.033(6) 0.061(10)
C2 0.079(9) 0.297(15) 0.155(11) 0.142(10) -0.011(8) 0.023(11)
C3 0.102(10) 0.315(15) 0.158(11) 0.159(10) 0.004(9) 0.044(11)
C4 0.095(9) 0.375(18) 0.115(9) 0.137(12) 0.037(7) 0.102(13)
C5 0.147(11) 0.407(18) 0.083(8) 0.092(10) 0.028(7) 0.175(14)
C6 0.127(11) 0.383(16) 0.070(8) 0.082(9) 0.036(7) 0.157(12)
C7 0.059(9) 0.29(3) 0.107(13) 0.134(19) 0.030(9) 0.071(15)
C8 0.070(9) 0.31(3) 0.074(9) 0.074(16) 0.029(7) 0.090(16)
C9 0.059(7) 0.267(13) 0.080(8) 0.065(10) 0.027(5) 0.056(9)
C10 0.043(6) 0.253(13) 0.085(8) 0.084(8) 0.025(5) 0.046(7)
C11 0.068(8) 0.241(13) 0.091(8) 0.072(9) 0.024(6) 0.055(9)
C12 0.075(8) 0.249(13) 0.088(8) 0.078(10) 0.015(5) 0.051(9)
C13 0.069(7) 0.266(12) 0.077(8) 0.071(8) 0.012(6) 0.035(8)
C14 0.068(8) 0.276(14) 0.083(8) 0.067(10) 0.009(6) 0.040(9)
C15 0.078(7) 0.237(14) 0.089(7) 0.090(7) 0.042(5) 0.087(8)
C16 0.128(10) 0.217(14) 0.096(8) 0.077(9) 0.040(7) 0.085(8)
C17 0.174(13) 0.219(14) 0.103(8) 0.063(9) 0.048(8) 0.106(10)
C18 0.202(15) 0.268(18) 0.099(9) 0.082(9) 0.070(9) 0.131(12)
C19 0.118(10) 0.314(18) 0.107(8) 0.105(11) 0.067(8) 0.123(9)
C20 0.077(7) 0.304(15) 0.089(7) 0.099(9) 0.044(6) 0.086(8)
C21 0.060(6) 0.269(15) 0.072(8) 0.056(8) 0.014(6) 0.035(8)
C22 0.079(7) 0.44(2) 0.088(9) 0.099(11) 0.021(7) 0.017(12)
C23 0.097(9) 0.48(2) 0.102(11) 0.056(12) 0.047(9) 0.036(14)
C24 0.080(9) 0.34(2) 0.140(14) -0.004(13) 0.049(8) 0.043(11)
C25 0.069(7) 0.260(16) 0.193(14) 0.031(12) 0.035(8) 0.066(10)
C26 0.055(6) 0.225(14) 0.136(11) 0.045(9) 0.017(6) 0.054(8)
C27 0.060(9) 0.31(2) 0.25(2) 0.217(18) -0.051(11) -0.036(12)
O2 0.123(10) 0.314(19) 0.36(2) 0.251(17) -0.088(12) -0.056(11)

loop_
_atom_type_symbol
_atom_type_description
_atom_type_scat_dispersion_real
_atom_type_scat_dispersion_imag
_atom_type_scat_source
C C 0.0033 0.0016 'International Tables Vol C Tables 4.2.6.8 and 6.1.1.4'
H H 0.0000 0.0000 'International Tables Vol C Tables 4.2.6.8 and 6.1.1.4'
N N 0.0061 0.0033 'International Tables Vol C Tables 4.2.6.8 and 6.1.1.4'
O O 0.0106 0.0060 'International Tables Vol C Tables 4.2.6.8 and 6.1.1.4'
P P 0.1023 0.0942 'International Tables Vol C Tables 4.2.6.8 and 6.1.1.4'
Cl Cl 0.1484 0.1585 'International Tables Vol C Tables 4.2.6.8 and 6.1.1.4'
Rh Rh -1.1178 0.9187 'International Tables Vol C Tables 4.2.6.8 and 6.1.1.4'

loop_
_geom_angle_atom_site_label_1
_geom_angle_atom_site_label_2
_geom_angle_atom_site_label_3
_geom_angle
_geom_angle_site_symmetry_1
_geom_angle_site_symmetry_3
C27 Rh N2 176.2(6) . .
C27 Rh O1 99.3(6) . .
N2 Rh O1 77.5(6) . .
C27 Rh P 87.5(5) . .
N2 Rh P 95.7(4) . .
O1 Rh P 173.1(4) . .
C15 P C21 104.6(4) . .
C15 P C10 103.4(5) . .
C21 P C10 103.1(5) . .
C15 P Rh 114.9(3) . .
C21 P Rh 116.4(3) . .
C10 P Rh 112.9(3) . .
C7 O1 Rh 111.2(12) . .
C7 N1 N2 109.4(15) . .
C8 N2 N1 116.5(18) . .
C8 N2 Rh 128.9(14) . .
N1 N2 Rh 114.6(13) . .
C2 C1 C6 120.0 . .
C2 C1 C7 117.2(13) . .
C6 C1 C7 122.8(13) . .
C1 C2 C3 120.0 . .
C4 C3 C2 120.0 . .
C3 C4 C5 120.0 . .
C4 C5 C6 120.0 . .
C5 C6 C1 120.0 . .
O1 C7 N1 127.2(15) . .
O1 C7 C1 120(2) . .
N1 C7 C1 113(2) . .
N2 C8 C9 133(2) . .
C10 C9 C14 120.0 . .
C10 C9 C8 124.6(12) . .
C14 C9 C8 115.4(12) . .
C9 C10 C11 120.0 . .
C9 C10 P 123.7(5) . .
C11 C10 P 116.2(5) . .
C12 C11 C10 120.0 . .
C13 C12 C11 120.0 . .
C12 C13 C14 120.0 . .
C13 C14 C9 120.0 . .
C16 C15 C20 120.0 . .
C16 C15 P 119.3(6) . .
C20 C15 P 120.3(5) . .
C15 C16 C17 120.0 . .
C16 C17 C18 120.0 . .
C19 C18 C17 120.0 . .
C18 C19 C20 120.0 . .
C19 C20 C15 120.0 . .
C22 C21 C26 120.0 . .
C22 C21 P 117.3(5) . .
C26 C21 P 122.7(5) . .
C23 C22 C21 120.0 . .
C22 C23 C24 120.0 . .
C25 C24 C23 120.0 . .
C24 C25 C26 120.0 . .
C25 C26 C21 120.0 . .
O2 C27 Rh 178(2) . .
C29 C28 C30 121.2(13) . .
C31 C29 C28 117(3) . .
C31 C29 C30 120(3) . 2_776
C28 C29 C30 122.6(13) . 2_776
C29 C30 C28 116.2(12) 2_776 .

loop_
_geom_bond_atom_site_label_1
_geom_bond_atom_site_label_2
_geom_bond_distance
_geom_bond_site_symmetry_2
Rh C27 1.77(2) .
Rh N2 2.024(18) .
Rh O1 2.046(8) .
Rh P 2.184(4) .
P C15 1.813(7) .
P C21 1.813(6) .
P C10 1.817(10) .
O1 C7 1.23(2) .
N1 C7 1.32(2) .
N1 N2 1.399(17) .
N2 C8 1.23(2) .
C1 C2 1.3900 .
C1 C6 1.3900 .
C1 C7 1.515(15) .
C2 C3 1.3900 .
C3 C4 1.3900 .
C4 C5 1.3900 .
C5 C6 1.3900 .
C8 C9 1.472(18) .
C9 C10 1.3900 .
C9 C14 1.3900 .
C10 C11 1.3900 .
C11 C12 1.3900 .
C12 C13 1.3900 .
C13 C14 1.3900 .
C15 C16 1.3900 .
C15 C20 1.3900 .
C16 C17 1.3900 .
C17 C18 1.3900 .
C18 C19 1.3900 .
C19 C20 1.3900 .
C21 C22 1.3900 .
C21 C26 1.3900 .
C22 C23 1.3900 .
C23 C24 1.3900 .
C24 C25 1.3900 .
C25 C26 1.3900 .
C27 O2 1.18(2) .
C28 C29 1.307(15) .
C28 C30 1.349(17) .
C29 C31 1.26(4) .
C29 C30 1.338(17) 2_776
C30 C29 1.338(16) 2_776
